data_7214830
loop_
_publ_author_name
'Ding, Cai-Xia'
'Ni, Jia'
'Yang, Yu-Hua'
'Ng, Seik-Weng'
'Wang, Bing-Wu'
'Xie, Yong-Shu'

_publ_section_title
;
 Mono-, Tetra- and octanuclear transition metal complexes of in situ
 generated schiff base ligands containing up to 12 coordinating atoms:
 syntheses, structures and magnetism
;
_journal_issue 21
_journal_name_full CrystEngComm
_journal_page_first 7312
_journal_paper_doi 10.1039/c2ce25966d
_journal_volume 14
_journal_year 2012
_chemical_formula_sum 'C70 H112 Cl2 Cu8 N22 O28 S6'
_chemical_formula_weight 2481.40
_chemical_name_systematic
;
?
;
_space_group_IT_number 88
_symmetry_cell_setting tetragonal
_symmetry_space_group_name_Hall '-I 4ad'
_symmetry_space_group_name_H-M 'I 41/a :2'
_atom_sites_solution_hydrogens geom
_atom_sites_solution_primary direct
_atom_sites_solution_secondary difmap
_audit_creation_method SHELXL-97
_cell_angle_alpha 90.00
_cell_angle_beta 90.00
_cell_angle_gamma 90.00
_cell_formula_units_Z 4
_cell_length_a 27.5390(9)
_cell_length_b 27.5390(9)
_cell_length_c 13.4753(8)
_cell_measurement_temperature 273(2)
_cell_volume 10219.6(8)
_computing_structure_refinement 'SHELXL-97 (Sheldrick, 1997)'
_computing_structure_solution 'SHELXS-97 (Sheldrick, 1990)'
_diffrn_ambient_temperature 273(2)
_diffrn_measured_fraction_theta_full 0.981
_diffrn_measured_fraction_theta_max 0.981
_diffrn_radiation_monochromator graphite
_diffrn_radiation_source 'fine-focus sealed tube'
_diffrn_radiation_type MoK\a
_diffrn_radiation_wavelength 0.71073
_diffrn_reflns_av_R_equivalents 0.0406
_diffrn_reflns_av_sigmaI/netI 0.0250
_diffrn_reflns_limit_h_max 32
_diffrn_reflns_limit_h_min -32
_diffrn_reflns_limit_k_max 32
_diffrn_reflns_limit_k_min -32
_diffrn_reflns_limit_l_max 15
_diffrn_reflns_limit_l_min -16
_diffrn_reflns_number 34882
_diffrn_reflns_theta_full 25.00
_diffrn_reflns_theta_max 25.00
_diffrn_reflns_theta_min 1.68
_exptl_absorpt_coefficient_mu 1.887
_exptl_absorpt_correction_T_max 0.6602
_exptl_absorpt_correction_T_min 0.6298
_exptl_absorpt_correction_type multi-scan
_exptl_absorpt_process_details sadabs
_exptl_crystal_density_diffrn 1.613
_exptl_crystal_density_method 'not measured'
_exptl_crystal_F_000 5088
_exptl_crystal_size_max 0.27
_exptl_crystal_size_mid 0.24
_exptl_crystal_size_min 0.24
_refine_diff_density_max 1.773
_refine_diff_density_min -0.814
_refine_diff_density_rms 0.157
_refine_ls_extinction_method none
_refine_ls_goodness_of_fit_ref 1.029
_refine_ls_hydrogen_treatment constr
_refine_ls_matrix_type full
_refine_ls_number_parameters 360
_refine_ls_number_reflns 4423
_refine_ls_number_restraints 1
_refine_ls_restrained_S_all 1.059
_refine_ls_R_factor_all 0.0934
_refine_ls_R_factor_gt 0.0790
_refine_ls_shift/su_max 0.001
_refine_ls_shift/su_mean 0.000
_refine_ls_structure_factor_coef Fsqd
_refine_ls_weighting_details 'calc w=1/[\s^2^(Fo^2^)+(0.1616P)^2^+53.9386P] where P=(Fo^2^+2Fc^2^)/3'
_refine_ls_weighting_scheme calc
_refine_ls_wR_factor_gt 0.2194
_refine_ls_wR_factor_ref 0.2401
_reflns_number_gt 3521
_reflns_number_total 4423
_reflns_threshold_expression >2sigma(I)
_cod_data_source_file c2ce25966d.txt
_cod_data_source_block 0406cm
_cod_depositor_comments
;
The following automatic conversions were performed:

'_symmetry_cell_setting' value 'Tetragonal' changed to 'tetragonal'
according to
/usr/data/users/saulius/automatic-downloads/retrospective/RSC/lib/dictionaries/cif_core.dic
dictionary named 'cif_core.dic' version 2.4.2 from 2011-04-26.

Automatic conversion script
Id: cif_fix_values 2281 2013-09-26 08:29:07Z andrius 
;
_cod_original_sg_symbol_H-M I4(1)/a
_cod_database_code 7214830

loop_
_symmetry_equiv_pos_as_xyz
'x, y, z'
'-x+1/2, -y, z+1/2'
'-y+3/4, x+1/4, z+1/4'
'y+3/4, -x+3/4, z+3/4'
'x+1/2, y+1/2, z+1/2'
'-x+1, -y+1/2, z+1'
'-y+5/4, x+3/4, z+3/4'
'y+5/4, -x+5/4, z+5/4'
'-x, -y, -z'
'x-1/2, y, -z-1/2'
'y-3/4, -x-1/4, -z-1/4'
'-y-3/4, x-3/4, -z-3/4'
'-x+1/2, -y+1/2, -z+1/2'
'x, y+1/2, -z'
'y-1/4, -x+1/4, -z+1/4'
'-y-1/4, x-1/4, -z-1/4'

loop_
_atom_site_label
_atom_site_type_symbol
_atom_site_fract_x
_atom_site_fract_y
_atom_site_fract_z
_atom_site_U_iso_or_equiv
_atom_site_adp_type
_atom_site_occupancy
_atom_site_symmetry_multiplicity
_atom_site_calc_flag
_atom_site_refinement_flags
_atom_site_disorder_assembly
_atom_site_disorder_group
Cu1 Cu 0.96605(3) 0.84897(3) 0.03132(6) 0.0424(3) Uani 1 1 d . . .
Cu2 Cu 1.05569(3) 0.85934(3) 0.15306(6) 0.0516(3) Uani 1 1 d . . .
Cl1 Cl 1.0000 0.7500 -0.1250 0.0404(6) Uani 1 4 d S . .
Cl2 Cl 1.0000 0.7500 0.3750 0.0923(16) Uani 1 4 d S . .
S1 S 0.7322(7) 0.6585(13) 0.266(2) 0.128(3) Uani 0.424(19) 1 d P A 1
S2 S 0.7133(10) 0.7079(13) 0.106(2) 0.128(3) Uani 0.161(9) 1 d P B 2
S3 S 0.7381(4) 0.6913(6) 0.1154(9) 0.128(3) Uani 0.396(9) 1 d P C 3
S4 S 0.7529(6) 0.7306(9) 0.3426(14) 0.128(3) Uani 0.224(9) 1 d P D 4
S5 S 0.7402(7) 0.6822(10) 0.279(3) 0.115(10) Uani 0.294(19) 1 d P E 5
N1 N 0.94052(19) 0.88935(19) -0.0741(4) 0.0442(12) Uani 1 1 d . . .
N2 N 0.90152(19) 0.8132(2) 0.0196(5) 0.0470(13) Uani 1 1 d . . .
H2 H 0.905 0.790 -0.027 0.056 Uiso 1 1 calc . . .
N3 N 0.9074(3) 0.6752(3) 0.2593(5) 0.0641(17) Uani 1 1 d . . .
H3 H 0.929 0.686 0.305 0.077 Uiso 1 1 calc . . .
N4 N 0.8915(2) 0.5970(3) 0.1493(5) 0.0635(17) Uani 1 1 d . . .
N5 N 0.7518(9) 0.6590(13) 0.061(2) 0.105(6) Uani 0.424(19) 1 d P A 1
N6 N 0.737(5) 0.665(10) 0.296(12) 0.105(6) Uani 0.161(9) 1 d P B 2
N7 N 0.7690(8) 0.6014(13) 0.029(2) 0.105(6) Uani 0.396(9) 1 d P C 3
N8 N 0.7371(16) 0.627(3) 0.340(5) 0.105(6) Uani 0.224(9) 1 d P D 4
N9 N 0.7195(9) 0.5797(15) 0.293(3) 0.098(12) Uani 0.294(19) 1 d P E 5
O1 O 1.02363(16) 0.89187(16) 0.0423(3) 0.0475(11) Uani 1 1 d . . .
O2 O 0.90565(18) 0.71024(17) 0.0530(4) 0.0535(12) Uani 1 1 d . . .
H2C H 0.9316 0.7124 0.0233 0.064 Uiso 1 1 calc R . .
O3 O 1.01180(18) 0.79161(18) -0.0632(4) 0.0583(13) Uani 1 1 d . . .
O4 O 0.9681(3) 0.7805(3) 0.3144(5) 0.110(3) Uani 1 1 d . . .
O5 O 0.99577(19) 0.8256(2) 0.1472(4) 0.0605(13) Uani 1 1 d . . .
H5 H 0.9870 0.8114 0.2003 0.073 Uiso 1 1 d R . .
O6 O 0.7785(3) 0.5387(5) 0.8921(10) 0.160(5) Uani 1 1 d . . .
H6C H 0.7761 0.5597 0.9381 0.192 Uiso 1 1 d R . .
H6D H 0.7744 0.5107 0.9175 0.192 Uiso 1 1 d R . .
O7 O 0.7650(3) 0.9535(4) 0.0274(8) 0.136(3) Uani 1 1 d . . .
H7C H 0.7733 0.9505 -0.0330 0.163 Uiso 1 1 d R . .
H7D H 0.7635 0.9255 0.0538 0.163 Uiso 1 1 d R . .
C1 C 1.0377(2) 0.9299(2) -0.0077(5) 0.0449(14) Uani 1 1 d . . .
C2 C 1.0810(3) 0.9547(3) 0.0106(6) 0.0553(17) Uani 1 1 d . . .
C3 C 1.0950(3) 0.9940(2) -0.0464(6) 0.0564(18) Uani 1 1 d . . .
H3A H 1.1246 1.0089 -0.0329 0.068 Uiso 1 1 calc R . .
C4 C 1.0667(3) 1.0121(3) -0.1225(6) 0.0567(18) Uani 1 1 d . . .
C5 C 1.0232(3) 0.9892(3) -0.1407(5) 0.0521(16) Uani 1 1 d . . .
H5A H 1.0035 1.0013 -0.1911 0.063 Uiso 1 1 calc R . .
C6 C 1.0067(2) 0.9484(2) -0.0869(5) 0.0449(14) Uani 1 1 d . . .
C7 C 0.9609(3) 0.9278(2) -0.1125(5) 0.0465(15) Uani 1 1 d . . .
H7 H 0.9435 0.9436 -0.1622 0.056 Uiso 1 1 calc R . .
C8 C 0.8947(3) 0.8738(3) -0.1100(5) 0.0512(16) Uani 1 1 d . . .
H8A H 0.8989 0.8507 -0.1637 0.061 Uiso 1 1 calc R . .
H8B H 0.8762 0.9012 -0.1345 0.061 Uiso 1 1 calc R . .
C9 C 0.8682(2) 0.8497(2) -0.0223(5) 0.0478(15) Uani 1 1 d . . .
H9A H 0.8599 0.8738 0.0274 0.057 Uiso 1 1 calc R . .
H9B H 0.8385 0.8343 -0.0450 0.057 Uiso 1 1 calc R . .
C10 C 0.8806(3) 0.7897(3) 0.1085(5) 0.0536(17) Uani 1 1 d . . .
H10A H 0.8464 0.7833 0.0968 0.064 Uiso 1 1 calc R . .
H10B H 0.8830 0.8118 0.1643 0.064 Uiso 1 1 calc R . .
C11 C 0.9056(3) 0.7429(3) 0.1344(5) 0.0528(16) Uani 1 1 d . . .
H11 H 0.9392 0.7498 0.1537 0.063 Uiso 1 1 calc R . .
C12 C 0.8801(3) 0.7178(3) 0.2194(6) 0.0620(19) Uani 1 1 d . . .
H12A H 0.8752 0.7410 0.2725 0.074 Uiso 1 1 calc R . .
H12B H 0.8484 0.7070 0.1972 0.074 Uiso 1 1 calc R . .
C13 C 0.8764(4) 0.6386(4) 0.3057(7) 0.077(3) Uani 1 1 d . . .
H13A H 0.8519 0.6541 0.3466 0.093 Uiso 1 1 calc R . .
H13B H 0.8956 0.6173 0.3474 0.093 Uiso 1 1 calc R . .
C14 C 0.8526(3) 0.6100(4) 0.2233(8) 0.088(3) Uani 1 1 d . . .
H14A H 0.8378 0.5807 0.2497 0.106 Uiso 1 1 calc R . .
H14B H 0.8275 0.6293 0.1917 0.106 Uiso 1 1 calc R . .
C15 C 0.8854(3) 0.5592(3) 0.0877(6) 0.064(2) Uani 1 1 d . . .
H15 H 0.8574 0.5406 0.0953 0.077 Uiso 1 1 calc R . .
C16 C 1.0832(4) 1.0550(3) -0.1848(7) 0.078(2) Uani 1 1 d . . .
H16A H 1.0793 1.0474 -0.2539 0.117 Uiso 1 1 calc R . .
H16B H 1.1167 1.0618 -0.1713 0.117 Uiso 1 1 calc R . .
H16C H 1.0639 1.0829 -0.1686 0.117 Uiso 1 1 calc R . .
C17 C 0.7433(9) 0.6512(14) 0.142(3) 0.102(8) Uani 0.424(19) 1 d P A 1
C18 C 0.722(3) 0.680(4) 0.217(7) 0.102(8) Uani 0.161(9) 1 d P B 2
C19 C 0.7618(11) 0.637(2) 0.071(3) 0.102(8) Uani 0.396(9) 1 d P C 3
C20 C 0.743(2) 0.670(4) 0.337(6) 0.102(8) Uani 0.224(9) 1 d P D 4
C21 C 0.7216(15) 0.622(3) 0.290(4) 0.107(17) Uani 0.294(19) 1 d P E 5

loop_
_atom_site_aniso_label
_atom_site_aniso_U_11
_atom_site_aniso_U_22
_atom_site_aniso_U_33
_atom_site_aniso_U_23
_atom_site_aniso_U_13
_atom_site_aniso_U_12
Cu1 0.0410(5) 0.0456(5) 0.0406(5) 0.0015(3) -0.0071(3) 0.0000(3)
Cu2 0.0505(5) 0.0556(6) 0.0488(6) -0.0041(4) -0.0162(4) 0.0020(4)
Cl1 0.0434(9) 0.0434(9) 0.0345(14) 0.000 0.000 0.000
Cl2 0.123(3) 0.123(3) 0.0303(18) 0.000 0.000 0.000
S1 0.083(5) 0.182(9) 0.119(5) 0.040(5) 0.019(4) 0.011(5)
S2 0.083(5) 0.182(9) 0.119(5) 0.040(5) 0.019(4) 0.011(5)
S3 0.083(5) 0.182(9) 0.119(5) 0.040(5) 0.019(4) 0.011(5)
S4 0.083(5) 0.182(9) 0.119(5) 0.040(5) 0.019(4) 0.011(5)
S5 0.054(8) 0.18(2) 0.114(14) 0.055(17) 0.034(10) 0.034(11)
N1 0.043(3) 0.042(3) 0.047(3) -0.004(2) -0.007(2) 0.008(2)
N2 0.040(3) 0.047(3) 0.054(3) -0.006(3) -0.001(2) 0.002(2)
N3 0.066(4) 0.073(4) 0.053(4) 0.012(3) 0.024(3) 0.017(3)
N4 0.054(4) 0.063(4) 0.074(4) 0.016(3) 0.025(3) -0.002(3)
N5 0.049(7) 0.144(16) 0.122(14) 0.035(13) -0.007(8) 0.011(8)
N6 0.049(7) 0.144(16) 0.122(14) 0.035(13) -0.007(8) 0.011(8)
N7 0.049(7) 0.144(16) 0.122(14) 0.035(13) -0.007(8) 0.011(8)
N8 0.049(7) 0.144(16) 0.122(14) 0.035(13) -0.007(8) 0.011(8)
N9 0.038(13) 0.13(3) 0.13(3) 0.04(2) 0.035(14) 0.008(15)
O1 0.049(2) 0.042(2) 0.051(3) 0.0025(19) -0.013(2) -0.0014(19)
O2 0.057(3) 0.055(3) 0.049(3) -0.004(2) 0.011(2) -0.003(2)
O3 0.055(3) 0.059(3) 0.061(3) -0.022(2) -0.014(2) 0.011(2)
O4 0.114(6) 0.161(8) 0.054(4) 0.042(4) -0.016(4) -0.010(5)
O5 0.057(3) 0.074(3) 0.051(3) 0.010(2) -0.014(2) -0.014(3)
O6 0.080(5) 0.197(11) 0.204(11) 0.098(9) -0.026(6) 0.033(6)
O7 0.105(6) 0.141(8) 0.161(9) 0.036(7) -0.010(6) -0.006(6)
C1 0.043(3) 0.043(3) 0.048(4) -0.010(3) 0.002(3) 0.003(3)
C2 0.055(4) 0.047(4) 0.063(4) -0.018(3) 0.006(3) -0.001(3)
C3 0.057(4) 0.042(4) 0.070(5) -0.012(3) 0.011(4) -0.002(3)
C4 0.067(5) 0.045(4) 0.058(4) -0.008(3) 0.018(4) 0.002(3)
C5 0.058(4) 0.045(4) 0.053(4) -0.005(3) 0.005(3) 0.006(3)
C6 0.048(3) 0.039(3) 0.049(4) -0.005(3) 0.001(3) 0.003(3)
C7 0.054(4) 0.042(3) 0.044(3) 0.000(3) -0.005(3) 0.008(3)
C8 0.053(4) 0.051(4) 0.050(4) -0.002(3) -0.006(3) -0.002(3)
C9 0.044(3) 0.049(4) 0.051(4) -0.003(3) -0.004(3) 0.003(3)
C10 0.054(4) 0.054(4) 0.053(4) 0.000(3) 0.012(3) -0.001(3)
C11 0.045(4) 0.063(4) 0.050(4) -0.003(3) 0.016(3) 0.001(3)
C12 0.072(5) 0.059(4) 0.055(4) 0.008(3) 0.021(4) 0.007(4)
C13 0.083(6) 0.083(6) 0.065(5) 0.016(4) 0.036(5) 0.013(5)
C14 0.064(5) 0.104(7) 0.096(7) 0.019(6) 0.034(5) 0.007(5)
C15 0.055(4) 0.066(5) 0.071(5) 0.023(4) 0.016(4) 0.002(4)
C16 0.092(6) 0.059(5) 0.084(6) 0.003(4) 0.017(5) -0.018(4)
C17 0.049(11) 0.14(2) 0.118(19) 0.038(16) -0.008(9) 0.016(11)
C18 0.049(11) 0.14(2) 0.118(19) 0.038(16) -0.008(9) 0.016(11)
C19 0.049(11) 0.14(2) 0.118(19) 0.038(16) -0.008(9) 0.016(11)
C20 0.049(11) 0.14(2) 0.118(19) 0.038(16) -0.008(9) 0.016(11)
C21 0.06(2) 0.15(5) 0.11(4) 0.04(4) 0.01(2) 0.01(3)

loop_
_atom_type_symbol
_atom_type_description
_atom_type_scat_dispersion_real
_atom_type_scat_dispersion_imag
_atom_type_scat_source
C C 0.0033 0.0016 'International Tables Vol C Tables 4.2.6.8 and 6.1.1.4'
H H 0.0000 0.0000 'International Tables Vol C Tables 4.2.6.8 and 6.1.1.4'
N N 0.0061 0.0033 'International Tables Vol C Tables 4.2.6.8 and 6.1.1.4'
O O 0.0106 0.0060 'International Tables Vol C Tables 4.2.6.8 and 6.1.1.4'
S S 0.1246 0.1234 'International Tables Vol C Tables 4.2.6.8 and 6.1.1.4'
Cl Cl 0.1484 0.1585 'International Tables Vol C Tables 4.2.6.8 and 6.1.1.4'
Cu Cu 0.3201 1.2651 'International Tables Vol C Tables 4.2.6.8 and 6.1.1.4'

loop_
_geom_angle_atom_site_label_1
_geom_angle_atom_site_label_2
_geom_angle_atom_site_label_3
_geom_angle
_geom_angle_site_symmetry_1
_geom_angle_site_symmetry_3
O5 Cu1 N1 165.0(2) . .
O5 Cu1 O1 78.1(2) . .
N1 Cu1 O1 90.2(2) . .
O5 Cu1 N2 106.2(2) . .
N1 Cu1 N2 84.5(2) . .
O1 Cu1 N2 172.3(2) . .
O5 Cu1 O3 89.3(2) . .
N1 Cu1 O3 100.4(2) . .
O1 Cu1 O3 90.68(18) . .
N2 Cu1 O3 95.7(2) . .
O5 Cu1 Cu2 38.11(16) . .
N1 Cu1 Cu2 130.55(17) . .
O1 Cu1 Cu2 40.44(12) . .
N2 Cu1 Cu2 144.27(17) . .
O3 Cu1 Cu2 85.42(12) . .
N4 Cu2 O5 169.1(3) 6_664 .
N4 Cu2 O1 92.0(2) 6_664 .
O5 Cu2 O1 78.4(2) . .
N4 Cu2 N3 86.1(3) 6_664 6_664
O5 Cu2 N3 103.8(3) . 6_664
O1 Cu2 N3 175.6(3) . 6_664
N4 Cu2 Cu1 133.2(2) 6_664 .
O5 Cu2 Cu1 37.66(15) . .
O1 Cu2 Cu1 41.21(13) . .
N3 Cu2 Cu1 140.4(2) 6_664 .
O3 Cl1 O3 109.2(2) 16_755 .
O3 Cl1 O3 110.1(4) 16_755 11_675
O3 Cl1 O3 109.2(2) . 11_675
O3 Cl1 O3 109.2(2) 16_755 6_664
O3 Cl1 O3 110.1(4) . 6_664
O3 Cl1 O3 109.2(2) 11_675 6_664
O4 Cl2 O4 108.1(3) 11_676 6_664
O4 Cl2 O4 112.2(7) 11_676 16_756
O4 Cl2 O4 108.1(3) 6_664 16_756
O4 Cl2 O4 108.1(3) 11_676 .
O4 Cl2 O4 112.2(7) 6_664 .
O4 Cl2 O4 108.1(3) 16_756 .
C7 N1 C8 119.5(6) . .
C7 N1 Cu1 126.9(5) . .
C8 N1 Cu1 113.5(4) . .
C9 N2 C10 111.5(5) . .
C9 N2 Cu1 104.1(4) . .
C10 N2 Cu1 119.3(5) . .
C13 N3 C12 113.6(7) . .
C13 N3 Cu2 106.0(5) . 6_664
C12 N3 Cu2 111.9(5) . 6_664
C15 N4 C14 120.3(7) . .
C15 N4 Cu2 127.4(5) . 6_664
C14 N4 Cu2 112.3(6) . 6_664
C1 O1 Cu2 129.0(4) . .
C1 O1 Cu1 132.7(4) . .
Cu2 O1 Cu1 98.4(2) . .
Cl1 O3 Cu1 135.2(3) . .
Cu1 O5 Cu2 104.2(2) . .
O1 C1 C2 123.7(6) . .
O1 C1 C6 119.0(6) . .
C2 C1 C6 117.2(6) . .
C3 C2 C1 121.5(7) . .
C3 C2 C15 115.4(7) . 6_664
C1 C2 C15 123.0(7) . 6_664
C4 C3 C2 122.6(7) . .
C5 C4 C3 117.2(7) . .
C5 C4 C16 121.2(8) . .
C3 C4 C16 121.6(8) . .
C4 C5 C6 123.6(7) . .
C5 C6 C7 118.5(6) . .
C5 C6 C1 117.8(6) . .
C7 C6 C1 123.7(6) . .
N1 C7 C6 127.3(6) . .
N1 C8 C9 107.0(6) . .
N2 C9 C8 107.0(5) . .
N2 C10 C11 112.6(6) . .
O2 C11 C10 111.4(6) . .
O2 C11 C12 107.3(6) . .
C10 C11 C12 110.9(6) . .
N3 C12 C11 113.5(6) . .
N3 C13 C14 107.4(7) . .
N4 C14 C13 107.6(7) . .
N4 C15 C2 124.8(7) . 6_664
N5 C17 S1 162(4) . .
N6 C18 S2 168(10) . .
N7 C19 S3 165(3) . .
N8 C20 S4 175(7) . .
N9 C21 S5 165(4) . .

loop_
_geom_bond_atom_site_label_1
_geom_bond_atom_site_label_2
_geom_bond_distance
_geom_bond_site_symmetry_2
Cu1 O5 1.877(5) .
Cu1 N1 1.937(5) .
Cu1 O1 1.983(4) .
Cu1 N2 2.038(6) .
Cu1 O3 2.389(5) .
Cu1 Cu2 2.9778(11) .
Cu2 N4 1.887(7) 6_664
Cu2 O5 1.896(5) .
Cu2 O1 1.952(4) .
Cu2 N3 1.997(6) 6_664
Cl1 O3 1.453(5) 16_755
Cl1 O3 1.453(5) .
Cl1 O3 1.453(5) 11_675
Cl1 O3 1.453(5) 6_664
Cl2 O4 1.463(8) 11_676
Cl2 O4 1.463(8) 6_664
Cl2 O4 1.463(8) 16_756
Cl2 O4 1.463(8) .
S1 C17 1.71(4) .
S2 C18 1.69(10) .
S3 C19 1.73(6) .
S4 C20 1.70(11) .
S5 C21 1.73(8) .
N1 C7 1.305(9) .
N1 C8 1.418(9) .
N2 C9 1.475(8) .
N2 C10 1.478(9) .
N3 C13 1.463(11) .
N3 C12 1.492(10) .
N3 Cu2 1.997(6) 6_664
N4 C15 1.342(11) .
N4 C14 1.506(11) .
N4 Cu2 1.887(7) 6_664
N5 C17 1.15(4) .
N6 C18 1.21(18) .
N7 C19 1.16(5) .
N8 C20 1.18(11) .
N9 C21 1.18(7) .
O1 C1 1.303(8) .
O2 C11 1.418(9) .
C1 C2 1.397(10) .
C1 C6 1.459(9) .
C2 C3 1.382(11) .
C2 C15 1.443(11) 6_664
C3 C4 1.380(12) .
C4 C5 1.376(11) .
C4 C16 1.519(11) .
C5 C6 1.413(10) .
C6 C7 1.427(10) .
C8 C9 1.539(10) .
C10 C11 1.504(10) .
C11 C12 1.510(10) .
C13 C14 1.511(15) .
C15 C2 1.443(11) 6_664
